data_7057596
loop_
_publ_author_name
'Chakraborty, Tonmoy'
'Dasgupta, Sanchari'
'Zangrando, Ennio'
'Das, Debasis'

_publ_section_title
;
 Portraying the role of halo ligands and the auxiliary part of ligands of
 mononuclear manganese(iii)-Schiff base complexes in catalyzing
 phospho--ester bond hydrolysis
;
_journal_issue 18
_journal_name_full 'New Journal of Chemistry'
_journal_page_first 14933
_journal_paper_doi 10.1039/C8NJ02634C
_journal_volume 42
_journal_year 2018
_chemical_formula_moiety 'C26 H36 Cl Mn N4 O5, 2(H2 O)'
_chemical_formula_sum 'C26 H40 Cl Mn N4 O7'
_chemical_formula_weight 611.01
_space_group_crystal_system monoclinic
_space_group_IT_number 15
_space_group_name_Hall '-C 2yc'
_space_group_name_H-M_alt 'C 1 2/c 1'
_symmetry_space_group_name_Hall '-C 2yc'
_symmetry_space_group_name_H-M 'C 1 2/c 1'
_atom_sites_solution_hydrogens mixed
_audit_creation_method SHELXL-2014/7
_audit_update_record
;
2018-07-24 deposited with the CCDC.
2018-07-27 downloaded from the CCDC.
;
_cell_angle_alpha 90
_cell_angle_beta 90.64(3)
_cell_angle_gamma 90
_cell_formula_units_Z 4
_cell_length_a 24.984(5)
_cell_length_b 9.4500(19)
_cell_length_c 12.221(2)
_cell_measurement_reflns_used 3677
_cell_measurement_temperature 100(2)
_cell_measurement_theta_max 29.45
_cell_measurement_theta_min 1.98
_cell_volume 2885.2(9)
_computing_cell_refinement 'XDS (Kabsch, 2010)'
_computing_data_collection 'Elettra XRD1 Data Collection SW'
_computing_data_reduction 'XDS - CCP4'
_computing_molecular_graphics 'Ortep3 for Windows'
_computing_publication_material 'Wingx 2013.3 (Farrugia, 1999)'
_computing_structure_refinement 'SHELXL-2014/7 (Sheldrick, 2014)'
_computing_structure_solution 'Sir2014 (Burla, 2015)'
_diffrn_ambient_temperature 100(2)
_diffrn_measured_fraction_theta_full 0.999
_diffrn_measured_fraction_theta_max 0.960
_diffrn_measurement_device_type
;
Huber 4-circles Kappa Goniometer, Pilatus 2M detector
;
_diffrn_measurement_method 'Rotating crystal'
_diffrn_radiation_type synchrotron
_diffrn_radiation_wavelength 0.700
_diffrn_reflns_av_R_equivalents 0.0526
_diffrn_reflns_av_unetI/netI 0.0331
_diffrn_reflns_Laue_measured_fraction_full 0.999
_diffrn_reflns_Laue_measured_fraction_max 0.960
_diffrn_reflns_limit_h_max 36
_diffrn_reflns_limit_h_min -35
_diffrn_reflns_limit_k_max 12
_diffrn_reflns_limit_k_min -12
_diffrn_reflns_limit_l_max 17
_diffrn_reflns_limit_l_min -17
_diffrn_reflns_number 31391
_diffrn_reflns_point_group_measured_fraction_full 0.999
_diffrn_reflns_point_group_measured_fraction_max 0.960
_diffrn_reflns_theta_full 24.835
_diffrn_reflns_theta_max 31.040
_diffrn_reflns_theta_min 1.606
_diffrn_source 'Elettra Synchrotron - XRD1 BL'
_exptl_absorpt_coefficient_mu 0.571
_exptl_absorpt_correction_T_max 1.060
_exptl_absorpt_correction_T_min 0.822
_exptl_absorpt_correction_type refdelf
_exptl_absorpt_process_details
;
 Parkin S,Moezzi B & Hope H, (1995) J. Appl. Cryst. 28, 53-56
 Cubic fit to sin(theta)/lambda - 24 parameters
;
_exptl_crystal_colour brown
_exptl_crystal_density_diffrn 1.407
_exptl_crystal_description needle
_exptl_crystal_F_000 1288
_exptl_crystal_size_max 0.380
_exptl_crystal_size_mid 0.150
_exptl_crystal_size_min 0.150
_refine_diff_density_max 2.239
_refine_diff_density_min -0.812
_refine_diff_density_rms 0.133
_refine_ls_extinction_coef 0.0027(7)
_refine_ls_extinction_expression Fc^*^=kFc[1+0.001xFc^2^\l^3^/sin(2\q)]^-1/4^
_refine_ls_extinction_method 'SHELXL-2014/7 (Sheldrick 2014'
_refine_ls_goodness_of_fit_ref 1.175
_refine_ls_hydrogen_treatment mixed
_refine_ls_matrix_type full
_refine_ls_number_parameters 190
_refine_ls_number_reflns 4640
_refine_ls_number_restraints 0
_refine_ls_restrained_S_all 1.175
_refine_ls_R_factor_all 0.0767
_refine_ls_R_factor_gt 0.0725
_refine_ls_shift/su_max 0.000
_refine_ls_shift/su_mean 0.000
_refine_ls_structure_factor_coef Fsqd
_refine_ls_weighting_details 'w=1/[\s^2^(Fo^2^)+(0.1219P)^2^+15.7828P] where P=(Fo^2^+2Fc^2^)/3'
_refine_ls_weighting_scheme calc
_refine_ls_wR_factor_gt 0.2236
_refine_ls_wR_factor_ref 0.2311
_reflns_Friedel_coverage 0.000
_reflns_number_gt 4385
_reflns_number_total 4640
_reflns_threshold_expression 'I > 2\s(I)'
_cod_data_source_file c8nj02634c2.cif
_cod_data_source_block 1
_cod_depositor_comments 'Adding full bibliography for 7057596--7057602.cif.'
_cod_original_cell_volume 2885.2(10)
_cod_database_code 7057596
_shelx_shelxl_version_number 2014/7
_shelx_space_group_comment
;
The symmetry employed for this shelxl refinement is uniquely defined
by the following loop, which should always be used as a source of
symmetry information in preference to the above space-group names.
They are only intended as comments.
;

loop_
_space_group_symop_operation_xyz
'x, y, z'
'-x, y, -z+1/2'
'x+1/2, y+1/2, z'
'-x+1/2, y+1/2, -z+1/2'
'-x, -y, -z'
'x, -y, z-1/2'
'-x+1/2, -y+1/2, -z'
'x+1/2, -y+1/2, z-1/2'

loop_
_atom_site_label
_atom_site_type_symbol
_atom_site_fract_x
_atom_site_fract_y
_atom_site_fract_z
_atom_site_U_iso_or_equiv
_atom_site_adp_type
_atom_site_occupancy
_atom_site_site_symmetry_order
_atom_site_calc_flag
_atom_site_refinement_flags_posn
_atom_site_refinement_flags_adp
_atom_site_refinement_flags_occupancy
Mn Mn 0.5000 0.33531(6) 0.7500 0.01286(18) Uani 1 2 d S T P
Cl1 Cl 0.5000 0.05977(11) 0.7500 0.0205(2) Uani 1 2 d S T P
N1 N 0.50351(11) 0.3284(3) 0.5831(2) 0.0147(4) Uani 1 1 d . . .
N2 N 0.38646(11) 0.1614(3) 0.4336(2) 0.0161(5) Uani 1 1 d . . .
O1 O 0.57458(9) 0.3513(3) 0.76087(19) 0.0174(4) Uani 1 1 d . . .
O2 O 0.27876(10) 0.0871(3) 0.3746(2) 0.0267(5) Uani 1 1 d . . .
O1W O 0.5000 0.5719(4) 0.7500 0.0194(6) Uani 1 2 d S T P
H11 H 0.524(2) 0.608(7) 0.751(5) 0.029 Uiso 1 1 d . U .
O2W O 0.57359(11) 0.7820(3) 0.7733(2) 0.0224(5) Uani 1 1 d . . .
H21 H 0.588(3) 0.791(7) 0.712(5) 0.034 Uiso 1 1 d . U .
H22 H 0.556(2) 0.861(7) 0.781(5) 0.034 Uiso 1 1 d . U .
C1 C 0.61206(12) 0.3609(3) 0.6858(3) 0.0157(5) Uani 1 1 d . . .
C2 C 0.66522(12) 0.3886(3) 0.7199(3) 0.0179(5) Uani 1 1 d . . .
H2 H 0.6731 0.4018 0.7938 0.021 Uiso 1 1 calc R U .
C3 C 0.70581(12) 0.3960(4) 0.6433(3) 0.0211(6) Uani 1 1 d . . .
H3 H 0.7407 0.4140 0.6668 0.025 Uiso 1 1 calc R U .
C4 C 0.69533(13) 0.3770(4) 0.5314(3) 0.0213(6) Uani 1 1 d . . .
H4 H 0.7230 0.3812 0.4812 0.026 Uiso 1 1 calc R U .
C5 C 0.64350(13) 0.3522(4) 0.4969(3) 0.0184(6) Uani 1 1 d . . .
H5 H 0.6363 0.3397 0.4228 0.022 Uiso 1 1 calc R U .
C6 C 0.60109(12) 0.3455(3) 0.5726(3) 0.0151(5) Uani 1 1 d . . .
C7 C 0.54777(12) 0.3291(3) 0.5288(3) 0.0153(5) Uani 1 1 d . . .
H7 H 0.5447 0.3178 0.4534 0.018 Uiso 1 1 calc R U .
C8 C 0.45384(12) 0.3209(3) 0.5164(2) 0.0150(5) Uani 1 1 d . . .
H8A H 0.4613 0.3515 0.4424 0.018 Uiso 1 1 calc R U .
H8B H 0.4274 0.3848 0.5466 0.018 Uiso 1 1 calc R U .
C9 C 0.43093(13) 0.1711(3) 0.5134(3) 0.0183(6) Uani 1 1 d . . .
H9A H 0.4589 0.1049 0.4935 0.022 Uiso 1 1 calc R U .
H9B H 0.4182 0.1457 0.5855 0.022 Uiso 1 1 calc R U .
C10 C 0.36934(13) 0.0130(4) 0.4249(3) 0.0221(6) Uani 1 1 d . . .
H10A H 0.3585 -0.0211 0.4961 0.027 Uiso 1 1 calc R U .
H10B H 0.3990 -0.0447 0.4006 0.027 Uiso 1 1 calc R U .
C11 C 0.32275(14) -0.0005(4) 0.3439(3) 0.0264(7) Uani 1 1 d . . .
H11A H 0.3346 0.0264 0.2715 0.032 Uiso 1 1 calc R U .
H11B H 0.3111 -0.0983 0.3409 0.032 Uiso 1 1 calc R U .
C12 C 0.29572(13) 0.2306(4) 0.3804(3) 0.0240(6) Uani 1 1 d . . .
H12A H 0.2657 0.2898 0.4004 0.029 Uiso 1 1 calc R U .
H12B H 0.3078 0.2607 0.3089 0.029 Uiso 1 1 calc R U .
C13 C 0.34078(13) 0.2499(4) 0.4637(3) 0.0214(6) Uani 1 1 d . . .
H13A H 0.3516 0.3485 0.4659 0.026 Uiso 1 1 calc R U .
H13B H 0.3284 0.2236 0.5359 0.026 Uiso 1 1 calc R U .

loop_
_atom_site_aniso_label
_atom_site_aniso_U_11
_atom_site_aniso_U_22
_atom_site_aniso_U_33
_atom_site_aniso_U_23
_atom_site_aniso_U_13
_atom_site_aniso_U_12
Mn 0.0110(3) 0.0134(3) 0.0142(3) 0.000 0.0005(2) 0.000
Cl1 0.0238(5) 0.0130(4) 0.0247(5) 0.000 -0.0027(4) 0.000
N1 0.0138(10) 0.0123(10) 0.0179(11) 0.0005(8) -0.0004(9) -0.0002(8)
N2 0.0141(11) 0.0137(12) 0.0205(12) -0.0015(8) -0.0017(8) -0.0007(8)
O1 0.0128(9) 0.0228(11) 0.0166(10) 0.0007(8) 0.0013(7) -0.0025(7)
O2 0.0170(10) 0.0269(13) 0.0360(14) 0.0026(10) -0.0039(9) -0.0075(9)
O1W 0.0203(15) 0.0141(14) 0.0237(15) 0.000 0.0010(12) 0.000
O2W 0.0250(11) 0.0199(11) 0.0222(12) 0.0039(8) 0.0013(9) -0.0006(9)
C1 0.0128(11) 0.0150(13) 0.0194(12) 0.0013(10) 0.0007(9) -0.0002(9)
C2 0.0137(12) 0.0184(14) 0.0216(13) 0.0003(10) -0.0006(9) -0.0011(10)
C3 0.0129(12) 0.0205(15) 0.0299(15) 0.0032(12) 0.0007(10) -0.0004(10)
C4 0.0155(13) 0.0228(15) 0.0258(15) 0.0030(12) 0.0053(10) 0.0002(11)
C5 0.0175(13) 0.0187(14) 0.0192(13) 0.0010(10) 0.0034(10) -0.0002(10)
C6 0.0124(11) 0.0151(13) 0.0179(12) 0.0004(9) 0.0012(9) -0.0007(9)
C7 0.0154(12) 0.0143(13) 0.0164(12) -0.0004(9) 0.0012(9) 0.0011(9)
C8 0.0146(12) 0.0144(13) 0.0159(12) 0.0000(9) -0.0017(9) 0.0007(9)
C9 0.0171(13) 0.0159(13) 0.0219(14) 0.0006(10) -0.0034(10) -0.0005(10)
C10 0.0219(14) 0.0148(14) 0.0296(16) 0.0018(11) -0.0045(11) -0.0034(11)
C11 0.0247(15) 0.0224(16) 0.0319(17) -0.0014(13) -0.0050(12) -0.0078(12)
C12 0.0162(13) 0.0221(16) 0.0335(17) -0.0008(13) -0.0044(11) -0.0013(11)
C13 0.0151(12) 0.0221(16) 0.0269(15) -0.0042(12) -0.0017(10) 0.0019(11)

loop_
_atom_type_symbol
_atom_type_description
_atom_type_scat_dispersion_real
_atom_type_scat_dispersion_imag
_atom_type_scat_source
C C 0.0030 0.0016 'International Tables Vol C Tables 4.2.6.8 and 6.1.1.4'
H H 0.0000 0.0000 'International Tables Vol C Tables 4.2.6.8 and 6.1.1.4'
N N 0.0059 0.0032 'International Tables Vol C Tables 4.2.6.8 and 6.1.1.4'
O O 0.0105 0.0059 'International Tables Vol C Tables 4.2.6.8 and 6.1.1.4'
Mn Mn 0.3349 0.7109 'International Tables Vol C Tables 4.2.6.8 and 6.1.1.4'
Cl Cl 0.1460 0.1544 'International Tables Vol C Tables 4.2.6.8 and 6.1.1.4'

loop_
_geom_angle_atom_site_label_1
_geom_angle_atom_site_label_2
_geom_angle_atom_site_label_3
_geom_angle
_geom_angle_site_symmetry_1
_geom_angle_site_symmetry_3
O1 Mn O1 170.74(15) 2_656 .
O1 Mn N1 91.12(11) 2_656 2_656
O1 Mn N1 89.17(11) . 2_656
O1 Mn N1 89.17(11) 2_656 .
O1 Mn N1 91.12(11) . .
N1 Mn N1 176.35(14) 2_656 .
O1 Mn O1W 85.37(8) 2_656 .
O1 Mn O1W 85.37(8) . .
N1 Mn O1W 91.83(7) 2_656 .
N1 Mn O1W 91.83(7) . .
O1 Mn Cl1 94.63(8) 2_656 .
O1 Mn Cl1 94.63(8) . .
N1 Mn Cl1 88.17(7) 2_656 .
N1 Mn Cl1 88.17(7) . .
O1W Mn Cl1 180.0 . .
C7 N1 C8 115.7(3) . .
C7 N1 Mn 123.9(2) . .
C8 N1 Mn 120.5(2) . .
C13 N2 C10 109.6(3) . .
C13 N2 C9 112.5(3) . .
C10 N2 C9 108.9(2) . .
C1 O1 Mn 132.0(2) . .
C12 O2 C11 109.6(3) . .
Mn O1W H11 120(5) . .
H21 O2W H22 103(6) . .
O1 C1 C2 118.6(3) . .
O1 C1 C6 122.7(3) . .
C2 C1 C6 118.6(3) . .
C3 C2 C1 120.1(3) . .
C3 C2 H2 120.0 . .
C1 C2 H2 120.0 . .
C2 C3 C4 121.4(3) . .
C2 C3 H3 119.3 . .
C4 C3 H3 119.3 . .
C5 C4 C3 119.0(3) . .
C5 C4 H4 120.5 . .
C3 C4 H4 120.5 . .
C4 C5 C6 121.0(3) . .
C4 C5 H5 119.5 . .
C6 C5 H5 119.5 . .
C1 C6 C5 119.7(3) . .
C1 C6 C7 122.9(3) . .
C5 C6 C7 117.3(3) . .
N1 C7 C6 127.0(3) . .
N1 C7 H7 116.5 . .
C6 C7 H7 116.5 . .
N1 C8 C9 111.7(2) . .
N1 C8 H8A 109.3 . .
C9 C8 H8A 109.3 . .
N1 C8 H8B 109.3 . .
C9 C8 H8B 109.3 . .
H8A C8 H8B 107.9 . .
N2 C9 C8 110.7(2) . .
N2 C9 H9A 109.5 . .
C8 C9 H9A 109.5 . .
N2 C9 H9B 109.5 . .
C8 C9 H9B 109.5 . .
H9A C9 H9B 108.1 . .
N2 C10 C11 110.3(3) . .
N2 C10 H10A 109.6 . .
C11 C10 H10A 109.6 . .
N2 C10 H10B 109.6 . .
C11 C10 H10B 109.6 . .
H10A C10 H10B 108.1 . .
O2 C11 C10 111.4(3) . .
O2 C11 H11A 109.3 . .
C10 C11 H11A 109.3 . .
O2 C11 H11B 109.3 . .
C10 C11 H11B 109.3 . .
H11A C11 H11B 108.0 . .
O2 C12 C13 111.5(3) . .
O2 C12 H12A 109.3 . .
C13 C12 H12A 109.3 . .
O2 C12 H12B 109.3 . .
C13 C12 H12B 109.3 . .
H12A C12 H12B 108.0 . .
N2 C13 C12 109.7(3) . .
N2 C13 H13A 109.7 . .
C12 C13 H13A 109.7 . .
N2 C13 H13B 109.7 . .
C12 C13 H13B 109.7 . .
H13A C13 H13B 108.2 . .

loop_
_geom_bond_atom_site_label_1
_geom_bond_atom_site_label_2
_geom_bond_distance
_geom_bond_site_symmetry_2
Mn O1 1.873(2) 2_656
Mn O1 1.873(2) .
Mn N1 2.043(3) 2_656
Mn N1 2.043(3) .
Mn O1W 2.236(3) .
Mn Cl1 2.6038(13) .
N1 C7 1.296(4) .
N1 C8 1.479(4) .
N2 C13 1.465(4) .
N2 C10 1.470(4) .
N2 C9 1.473(4) .
O1 C1 1.321(4) .
O2 C12 1.422(5) .
O2 C11 1.430(5) .
O1W H11 0.68(5) .
O2W H21 0.84(7) .
O2W H22 0.87(7) .
C1 C2 1.412(4) .
C1 C6 1.414(4) .
C2 C3 1.390(4) .
C2 H2 0.9300 .
C3 C4 1.401(5) .
C3 H3 0.9300 .
C4 C5 1.377(5) .
C4 H4 0.9300 .
C5 C6 1.416(4) .
C5 H5 0.9300 .
C6 C7 1.439(4) .
C7 H7 0.9300 .
C8 C9 1.527(4) .
C8 H8A 0.9700 .
C8 H8B 0.9700 .
C9 H9A 0.9700 .
C9 H9B 0.9700 .
C10 C11 1.524(5) .
C10 H10A 0.9700 .
C10 H10B 0.9700 .
C11 H11A 0.9700 .
C11 H11B 0.9700 .
C12 C13 1.521(5) .
C12 H12A 0.9700 .
C12 H12B 0.9700 .
C13 H13A 0.9700 .
C13 H13B 0.9700 .
